data_4025952
loop_
_publ_author_name
'Dirk Meyer'
'Thomas Strassner'

_publ_contact_author_address
;Fachrichtung Chemie und Lebensmittelchemie
Professur fuer Physikalische Organische Chemie
TU Dresden
01062 Dresden
Germany
;
_publ_contact_author_email thomas.strassner@chemie.tu-dresden.de
_publ_contact_author_fax '+49 351 463 38571'
_publ_contact_author_name 'Thomas Strassner'
_publ_contact_author_phone '+49 351 463 38535'
_publ_section_title
;
 1,2,4-Triazole-Based Tunable Aryl/Alkyl Ionic Liquids
;
_journal_name_full 'Journal of Organic Chemistry'
_journal_page_first 305
_journal_page_last 308
_journal_paper_doi 10.1021/jo101784v
_journal_volume 76
_journal_year 2011
_chemical_compound_source synthesis
_chemical_formula_moiety 'C10 H12 N3, Br'
_chemical_formula_sum 'C10 H12 Br N3'
_chemical_formula_weight 254.14
_chemical_melting_point 460
_chemical_name_common DM226
_chemical_name_systematic '4-phenyl-1-ethyl-4H-1,2,4-triazolium bromide'
_space_group_IT_number 14
_symmetry_cell_setting monoclinic
_symmetry_Int_Tables_number 14
_symmetry_space_group_name_Hall '-P 2ybc'
_symmetry_space_group_name_H-M 'P 1 21/c 1'
_atom_sites_solution_hydrogens geom
_atom_sites_solution_primary direct
_atom_sites_solution_secondary difmap
_audit_creation_method SHELXL-97
_cell_angle_alpha 90
_cell_angle_beta 95.924(8)
_cell_angle_gamma 90
_cell_formula_units_Z 4
_cell_length_a 8.2390(9)
_cell_length_b 16.9230(5)
_cell_length_c 7.936(2)
_cell_measurement_reflns_used 72
_cell_measurement_temperature 198(2)
_cell_measurement_theta_max 20.039
_cell_measurement_theta_min 5.148
_cell_volume 1100.6(3)
_computing_cell_refinement 'Dirax/lsq (Duisenberg & Schreurs, 1989-2000)'
_computing_data_collection 'Collect (Nonius BV, 1997-2000)'
_computing_data_reduction 'EvalCCD (Duisenberg & Schreurs 1990-2000)'
_computing_molecular_graphics 'Ortep-3 for Windows (Farrugia,1997)'
_computing_publication_material 'PLATON (Spek, 2007)'
_computing_structure_refinement 'SHELXL-97 (Sheldrick, 2008)'
_computing_structure_solution 'SIR97 (Altomare, 1999)'
_diffrn_ambient_pressure 101.3
_diffrn_ambient_temperature 198(2)
_diffrn_detector_area_resol_mean 9
_diffrn_measured_fraction_theta_full 0.995
_diffrn_measured_fraction_theta_max 0.995
_diffrn_measurement_device_type KappaCCD
_diffrn_measurement_method CCD
_diffrn_radiation_monochromator graphite
_diffrn_radiation_type MoK\a
_diffrn_radiation_wavelength 0.71073
_diffrn_reflns_av_R_equivalents 0.0740
_diffrn_reflns_av_sigmaI/netI 0.0492
_diffrn_reflns_limit_h_max 10
_diffrn_reflns_limit_h_min -10
_diffrn_reflns_limit_k_max 20
_diffrn_reflns_limit_k_min -21
_diffrn_reflns_limit_l_max 9
_diffrn_reflns_limit_l_min -9
_diffrn_reflns_number 12061
_diffrn_reflns_theta_full 26.40
_diffrn_reflns_theta_max 26.40
_diffrn_reflns_theta_min 4.82
_diffrn_source 'fine-focus sealed tube'
_exptl_absorpt_coefficient_mu 3.700
_exptl_absorpt_correction_T_max 0.6408
_exptl_absorpt_correction_T_min 0.3839
_exptl_absorpt_correction_type multi-scan
_exptl_absorpt_process_details 'SADABS 2.03.(Sheldrick,Bruker AXS Inc.,2002)'
_exptl_crystal_colour colorless
_exptl_crystal_density_diffrn 1.534
_exptl_crystal_description fragment
_exptl_crystal_F_000 512
_exptl_crystal_recrystallization_method methanol
_exptl_crystal_size_max 0.32
_exptl_crystal_size_mid 0.14
_exptl_crystal_size_min 0.13
_refine_diff_density_max 0.350
_refine_diff_density_min -0.293
_refine_diff_density_rms 0.073
_refine_ls_extinction_method none
_refine_ls_goodness_of_fit_ref 1.040
_refine_ls_hydrogen_treatment constr
_refine_ls_matrix_type full
_refine_ls_number_parameters 128
_refine_ls_number_reflns 2239
_refine_ls_number_restraints 0
_refine_ls_restrained_S_all 1.040
_refine_ls_R_factor_all 0.0639
_refine_ls_R_factor_gt 0.0323
_refine_ls_shift/su_max 0.000
_refine_ls_shift/su_mean 0.000
_refine_ls_structure_factor_coef Fsqd
_refine_ls_weighting_details 'calc w=1/[\s^2^(Fo^2^)+(0.0298P)^2^+0.0000P] where P=(Fo^2^+2Fc^2^)/3'
_refine_ls_weighting_scheme calc
_refine_ls_wR_factor_gt 0.0583
_refine_ls_wR_factor_ref 0.0661
_reflns_number_gt 1595
_reflns_number_total 2239
_reflns_threshold_expression >2sigma(I)
_cod_data_source_file jo101784v_si_001.cif
_cod_data_source_block str-356
_cod_original_sg_symbol_H-M 'P 21/c'
_cod_database_code 4025952

loop_
_symmetry_equiv_pos_as_xyz
'x, y, z'
'-x, y+1/2, -z+1/2'
'-x, -y, -z'
'x, -y-1/2, z-1/2'

loop_
_atom_site_label
_atom_site_type_symbol
_atom_site_fract_x
_atom_site_fract_y
_atom_site_fract_z
_atom_site_U_iso_or_equiv
_atom_site_adp_type
_atom_site_occupancy
_atom_site_symmetry_multiplicity
_atom_site_calc_flag
_atom_site_refinement_flags
Br1 Br 0.17653(4) -0.070404(18) 0.20806(3) 0.03490(11) Uani 1 1 d .
N3 N -0.0042(3) -0.18695(13) -0.1473(3) 0.0261(5) Uani 1 1 d .
C10 C 0.3935(4) -0.0213(2) -0.2192(4) 0.0451(8) Uani 1 1 d .
H10A H 0.4412 0.0279 -0.2568 0.068 Uiso 1 1 calc R
H10B H 0.4658 -0.0657 -0.2387 0.068 Uiso 1 1 calc R
H10C H 0.3804 -0.0177 -0.0981 0.068 Uiso 1 1 calc R
N1 N 0.1524(3) -0.10591(15) -0.2578(3) 0.0295(5) Uani 1 1 d .
C2 C 0.1256(3) -0.22634(18) -0.2034(4) 0.0374(7) Uani 1 1 d .
H2A H 0.1419 -0.2818 -0.1939 0.045 Uiso 1 1 calc R
C7 C -0.2927(4) -0.3316(2) 0.0028(4) 0.0418(8) Uani 1 1 d .
H7A H -0.3034 -0.3872 0.0138 0.050 Uiso 1 1 calc R
C4 C -0.2602(4) -0.16969(18) -0.0211(4) 0.0366(7) Uani 1 1 d .
H4A H -0.2475 -0.1140 -0.0276 0.044 Uiso 1 1 calc R
N2 N 0.2232(3) -0.17820(15) -0.2710(3) 0.0413(7) Uani 1 1 d .
C6 C -0.4136(4) -0.2823(2) 0.0536(4) 0.0410(8) Uani 1 1 d .
H6A H -0.5076 -0.3040 0.0962 0.049 Uiso 1 1 calc R
C3 C -0.1424(3) -0.22026(17) -0.0743(3) 0.0257(6) Uani 1 1 d .
C1 C 0.0192(3) -0.11087(17) -0.1834(3) 0.0271(6) Uani 1 1 d .
H1A H -0.0492 -0.0681 -0.1591 0.033 Uiso 1 1 calc R
C9 C 0.2299(4) -0.03435(18) -0.3171(4) 0.0339(7) Uani 1 1 d .
H9A H 0.1590 0.0119 -0.3031 0.041 Uiso 1 1 calc R
H9B H 0.2435 -0.0397 -0.4391 0.041 Uiso 1 1 calc R
C5 C -0.3957(4) -0.2020(2) 0.0414(4) 0.0403(8) Uani 1 1 d .
H5A H -0.4778 -0.1682 0.0765 0.048 Uiso 1 1 calc R
C8 C -0.1574(4) -0.30105(18) -0.0631(3) 0.0327(7) Uani 1 1 d .
H8A H -0.0764 -0.3350 -0.1000 0.039 Uiso 1 1 calc R

loop_
_atom_site_aniso_label
_atom_site_aniso_U_11
_atom_site_aniso_U_22
_atom_site_aniso_U_33
_atom_site_aniso_U_23
_atom_site_aniso_U_13
_atom_site_aniso_U_12
Br1 0.04237(19) 0.02564(16) 0.03688(17) 0.00057(15) 0.00498(12) -0.00105(15)
N3 0.0257(13) 0.0230(14) 0.0298(13) -0.0038(10) 0.0041(10) 0.0002(10)
C10 0.0411(19) 0.038(2) 0.056(2) 0.0003(16) 0.0017(15) -0.0115(15)
N1 0.0291(13) 0.0275(14) 0.0323(13) -0.0015(11) 0.0057(10) -0.0014(11)
C2 0.0334(17) 0.0258(18) 0.055(2) -0.0025(15) 0.0162(15) 0.0013(14)
C7 0.044(2) 0.039(2) 0.0437(19) -0.0013(15) 0.0107(15) -0.0120(16)
C4 0.0391(18) 0.0278(18) 0.0444(18) -0.0011(14) 0.0110(14) 0.0041(14)
N2 0.0376(16) 0.0304(16) 0.0591(17) -0.0031(13) 0.0202(14) 0.0000(12)
C6 0.0346(18) 0.052(2) 0.0374(17) 0.0005(16) 0.0079(14) -0.0140(16)
C3 0.0256(15) 0.0279(17) 0.0231(14) -0.0022(12) 0.0003(11) -0.0034(12)
C1 0.0290(16) 0.0275(16) 0.0254(14) -0.0033(13) 0.0052(12) 0.0007(13)
C9 0.0355(17) 0.0293(17) 0.0379(17) 0.0033(14) 0.0083(13) -0.0070(14)
C5 0.0324(18) 0.049(2) 0.0409(18) 0.0011(16) 0.0117(14) 0.0035(16)
C8 0.0354(17) 0.0286(18) 0.0346(16) -0.0010(13) 0.0062(13) -0.0030(13)

loop_
_atom_type_symbol
_atom_type_description
_atom_type_scat_dispersion_real
_atom_type_scat_dispersion_imag
_atom_type_scat_source
Br Br -0.2901 2.4595 'International Tables Vol C Tables 4.2.6.8 and 6.1.1.4'
C C 0.0033 0.0016 'International Tables Vol C Tables 4.2.6.8 and 6.1.1.4'
N N 0.0061 0.0033 'International Tables Vol C Tables 4.2.6.8 and 6.1.1.4'
H H 0.0000 0.0000 'International Tables Vol C Tables 4.2.6.8 and 6.1.1.4'

loop_
_geom_angle_atom_site_label_1
_geom_angle_atom_site_label_2
_geom_angle_atom_site_label_3
_geom_angle
C1 N3 C2 105.3(2)
C1 N3 C3 126.8(2)
C2 N3 C3 127.8(2)
C9 C10 H10A 109.5
C9 C10 H10B 109.5
H10A C10 H10B 109.5
C9 C10 H10C 109.5
H10A C10 H10C 109.5
H10B C10 H10C 109.5
C1 N1 N2 111.4(2)
C1 N1 C9 127.9(3)
N2 N1 C9 120.7(2)
N2 C2 N3 111.4(3)
N2 C2 H2A 124.3
N3 C2 H2A 124.3
C8 C7 C6 121.1(3)
C8 C7 H7A 119.5
C6 C7 H7A 119.5
C5 C4 C3 118.7(3)
C5 C4 H4A 120.7
C3 C4 H4A 120.7
C2 N2 N1 104.0(2)
C5 C6 C7 119.2(3)
C5 C6 H6A 120.4
C7 C6 H6A 120.4
C8 C3 C4 121.4(3)
C8 C3 N3 119.6(2)
C4 C3 N3 119.0(3)
N1 C1 N3 107.8(2)
N1 C1 H1A 126.1
N3 C1 H1A 126.1
N1 C9 C10 110.6(2)
N1 C9 H9A 109.5
C10 C9 H9A 109.5
N1 C9 H9B 109.5
C10 C9 H9B 109.5
H9A C9 H9B 108.1
C6 C5 C4 121.0(3)
C6 C5 H5A 119.5
C4 C5 H5A 119.5
C7 C8 C3 118.6(3)
C7 C8 H8A 120.7
C3 C8 H8A 120.7

loop_
_geom_bond_atom_site_label_1
_geom_bond_atom_site_label_2
_geom_bond_distance
N3 C1 1.337(3)
N3 C2 1.372(3)
N3 C3 1.445(3)
C10 C9 1.501(4)
C10 H10A 0.9800
C10 H10B 0.9800
C10 H10C 0.9800
N1 C1 1.301(3)
N1 N2 1.364(3)
N1 C9 1.469(4)
C2 N2 1.299(4)
C2 H2A 0.9500
C7 C8 1.380(4)
C7 C6 1.390(4)
C7 H7A 0.9500
C4 C5 1.381(4)
C4 C3 1.392(4)
C4 H4A 0.9500
C6 C5 1.371(4)
C6 H6A 0.9500
C3 C8 1.376(4)
C1 H1A 0.9500
C9 H9A 0.9900
C9 H9B 0.9900
C5 H5A 0.9500
C8 H8A 0.9500

loop_
_geom_torsion_atom_site_label_1
_geom_torsion_atom_site_label_2
_geom_torsion_atom_site_label_3
_geom_torsion_atom_site_label_4
_geom_torsion
C1 N3 C2 N2 -0.4(3)
C3 N3 C2 N2 176.2(2)
N3 C2 N2 N1 -0.2(3)
C1 N1 N2 C2 0.8(3)
C9 N1 N2 C2 178.3(3)
C8 C7 C6 C5 -1.6(5)
C5 C4 C3 C8 -1.1(4)
C5 C4 C3 N3 177.1(3)
C1 N3 C3 C8 172.4(3)
C2 N3 C3 C8 -3.4(4)
C1 N3 C3 C4 -5.8(4)
C2 N3 C3 C4 178.4(3)
N2 N1 C1 N3 -1.0(3)
C9 N1 C1 N3 -178.4(2)
C2 N3 C1 N1 0.8(3)
C3 N3 C1 N1 -175.8(2)
C1 N1 C9 C10 115.0(3)
N2 N1 C9 C10 -62.1(3)
C7 C6 C5 C4 0.3(5)
C3 C4 C5 C6 1.0(5)
C6 C7 C8 C3 1.5(5)
C4 C3 C8 C7 -0.1(4)
N3 C3 C8 C7 -178.3(2)
